data_2300448
loop_
_publ_author_name
'Schreyer, Martin'
'Guo, Liangfeng'
'Thirunahari, Satyanarayana'
'Gao, Feng'
'Garland, Marc'

_publ_section_title
;
 Simultaneous determination of several crystal structures from powder
 mixtures: the combination of powder X-ray diffraction, band-target
 entropy minimization and Rietveld methods
;
_journal_coeditor_code to5064
_journal_issue 2
_journal_name_full 'Journal of Applied Crystallography'
_journal_page_first 659
_journal_page_last 667
_journal_paper_doi 10.1107/S1600576714003379
_journal_volume 47
_journal_year 2014
_chemical_formula_analytical 'Al2 O3'
_chemical_formula_iupac 'Al2 O3'
_chemical_formula_moiety 'Al2 O3'
_chemical_formula_structural 'Al2 O3'
_chemical_formula_sum 'Al2 O3'
_chemical_formula_weight 101.96
_chemical_name_mineral corundum
_chemical_name_systematic 'aluminium oxide'
_space_group_crystal_system trigonal
_space_group_IT_number 167
_space_group_name_Hall '-R 3 2"c'
_space_group_name_H-M_alt 'R -3 c :H'
_symmetry_cell_setting hexagonal
_symmetry_Int_Tables_number 167
_symmetry_space_group_name_Hall '-R 3 2"c'
_symmetry_space_group_name_H-M 'R -3 c :H'
_cell_angle_alpha 90
_cell_angle_beta 90
_cell_angle_gamma 120
_cell_formula_units_Z 6
_cell_length_a 4.758152(42)
_cell_length_b 4.758152(42)
_cell_length_c 12.98970(18)
_cell_measurement_temperature 298
_cell_volume 254.687(5)
_computing_cell_refinement 'Topas v4.2 (Bruker AXS GmbH, 2009)'
_computing_data_collection unknown
_computing_data_reduction 'Topas v4.2 (Bruker AXS GmbH, 2009)'
_computing_molecular_graphics 'Diamond 3.1f'
_computing_publication_material CSD
_computing_structure_refinement 'Topas v4.2 (Bruker AXS GmbH, 2009)'
_computing_structure_solution 'Topas v4.2 (Bruker AXS GmbH, 2009)'
_diffrn_ambient_temperature 298
_diffrn_detector 'Proportional Counter'
_diffrn_detector_type 'gas filled point detector'
_diffrn_measurement_device_type 'Philips 3020'
_diffrn_radiation_monochromator 'Diffracted beam Graphite'
_diffrn_radiation_probe x-ray
_diffrn_radiation_wavelength 1.54180
_diffrn_source 'sealed X-ray tube'
_diffrn_source_target Cu
_exptl_absorpt_coefficient_mu 12.608
_exptl_crystal_density_diffrn 3.989
_exptl_crystal_F_000 300
_pd_block_diffractogram_id al2o3_profile
_pd_char_colour colourless
_pd_meas_2theta_range_inc 0.02
_pd_meas_2theta_range_max 150
_pd_meas_2theta_range_min 5
_pd_meas_number_of_points 7250
_pd_meas_scan_method step
_pd_proc_2theta_range_inc 0.02
_pd_proc_2theta_range_max 150
_pd_proc_2theta_range_min 5
_pd_proc_info_excluded_regions 0
_pd_proc_ls_background_function 'Chebychev of order 3, plus 1/x'
_pd_proc_ls_pref_orient_corr none
_pd_proc_ls_profile_function 'fundamental parameter'
_pd_proc_ls_prof_R_factor 0.118
_pd_proc_ls_prof_wR_expected 0.247
_pd_proc_ls_prof_wR_factor 0.236
_refine_ls_goodness_of_fit_all 0.095
_refine_ls_hydrogen_treatment noref
_refine_ls_matrix_type fullcycle
_refine_ls_number_constraints 0
_refine_ls_number_parameters 12
_refine_ls_number_restraints 0
_refine_ls_R_I_factor 0.018
_refine_ls_shift/su_max .01
_refine_ls_structure_factor_coef Inet
_refine_ls_weighting_details 1/[Y~i~+\s(Y~i~)]
_refine_ls_weighting_scheme sigma
_cod_data_source_file to5064sup1.cif
_cod_data_source_block Al2O3_BTEM
_cod_original_cell_volume 254.6868(58)
_cod_original_sg_symbol_H-M 'R -3 c'
_cod_database_code 2300448
_cod_database_fobs_code 2300448

loop_
_symmetry_equiv_pos_site_id
_symmetry_equiv_pos_as_xyz
1 x,y,z
2 -y,x-y,z
3 -x+y,-x,z
4 y,x,-z+1/2
5 x-y,-y,-z+1/2
6 -x,-x+y,-z+1/2
7 -x,-y,-z
8 y,-x+y,-z
9 x-y,x,-z
10 -y,-x,z+1/2
11 -x+y,y,z+1/2
12 x,x-y,z+1/2
13 x+2/3,y+1/3,z+1/3
14 -y+2/3,x-y+1/3,z+1/3
15 -x+y+2/3,-x+1/3,z+1/3
16 y+2/3,x+1/3,-z+5/6
17 x-y+2/3,-y+1/3,-z+5/6
18 -x+2/3,-x+y+1/3,-z+5/6
19 -x+2/3,-y+1/3,-z+1/3
20 y+2/3,-x+y+1/3,-z+1/3
21 x-y+2/3,x+1/3,-z+1/3
22 -y+2/3,-x+1/3,z+5/6
23 -x+y+2/3,y+1/3,z+5/6
24 x+2/3,x-y+1/3,z+5/6
25 x+1/3,y+2/3,z+2/3
26 -y+1/3,x-y+2/3,z+2/3
27 -x+y+1/3,-x+2/3,z+2/3
28 y+1/3,x+2/3,-z+1/6
29 x-y+1/3,-y+2/3,-z+1/6
30 -x+1/3,-x+y+2/3,-z+1/6
31 -x+1/3,-y+2/3,-z+2/3
32 y+1/3,-x+y+2/3,-z+2/3
33 x-y+1/3,x+2/3,-z+2/3
34 -y+1/3,-x+2/3,z+1/6
35 -x+y+1/3,y+2/3,z+1/6
36 x+1/3,x-y+2/3,z+1/6

loop_
_atom_site_label
_atom_site_type_symbol
_atom_site_symmetry_multiplicity
_atom_site_fract_x
_atom_site_fract_y
_atom_site_fract_z
_atom_site_occupancy
_atom_site_U_iso_or_equiv
Al1 Al 12 0 0 0.352290(70) 1 0.00333(21)
O1 O 18 0.30621(29) 0 0.25 1 0.00213(37)

loop_
_atom_type_symbol
_atom_type_scat_source
Al 'D. Waasmaier & A. Kirfel. Acta Cryst. (1995). A51, 416-413'
O 'D. Waasmaier & A. Kirfel. Acta Cryst. (1995). A51, 416-413'

loop_
_diffrn_radiation_type
'Cu K\a'

loop_
_geom_angle_atom_site_label_1
_geom_angle_atom_site_label_2
_geom_angle_atom_site_label_3
_geom_angle_site_symmetry_1
_geom_angle_site_symmetry_3
_geom_angle
_geom_angle_publ_flag
O1 Al1 O1 . 2_555 79.56(5) no
O1 Al1 O1 . 3_555 79.56(6) no
O1 Al1 O1 . 31_545 86.35(4) no
O1 Al1 O1 . 32_555 90.78(3) no
O1 Al1 O1 . 33_445 164.13(7) no
O1 Al1 O1 2_555 3_555 79.56(6) no
O1 Al1 O1 2_555 31_545 164.13(7) no
O1 Al1 O1 2_555 32_555 86.35(4) no
O1 Al1 O1 2_555 33_445 90.78(4) no
O1 Al1 O1 3_555 31_545 90.78(5) no
O1 Al1 O1 3_555 32_555 164.13(7) no
O1 Al1 O1 3_555 33_445 86.35(5) no
O1 Al1 O1 31_545 32_555 101.23(6) no
O1 Al1 O1 31_545 33_445 101.23(7) no
O1 Al1 O1 32_555 33_445 101.23(6) no
Al1 O1 Al1 . 4_555 84.73(7) no
Al1 O1 Al1 . 31_545 93.65(4) no
Al1 O1 Al1 . 22_554 132.18(3) no
Al1 O1 Al1 4_555 31_545 132.18(3) no
Al1 O1 Al1 4_555 22_554 93.65(4) no
Al1 O1 Al1 31_545 22_554 120.34(8) no

loop_
_geom_bond_atom_site_label_1
_geom_bond_atom_site_label_2
_geom_bond_site_symmetry_2
_geom_bond_distance
_geom_bond_publ_flag
Al1 O1 . 1.9719(14) no
Al1 O1 2_555 1.9719(14) no
Al1 O1 3_555 1.9719(12) no
Al1 O1 31_545 1.8537(9) no
Al1 O1 32_555 1.8537(9) no
Al1 O1 33_445 1.8537(15) no
